data_1567465
loop_
_publ_author_name
'Fei, Xian'
'Zhang, San'
'Zhai, Dong'
'Wang, Zhiwei'
'Lin, Jin-Liang'
'Xiao, Qi'
'Sun, Chun-Lin'
'Deng, Weiqiao'
'Zhang, Chunfeng'
'Hu, Wenping'
'Zhang, Hao-Li'

_publ_section_title
;
 Flavanthrene derivatives as photostable and efficient singlet exciton
 fission materials
;
_journal_name_full 'Chemical Science'
_journal_paper_doi 10.1039/D2SC00263A
_journal_year 2022
_chemical_formula_moiety 'C44 H46 N2 O2'
_chemical_formula_sum 'C44 H46 N2 O2'
_chemical_formula_weight 634.83
_space_group_crystal_system monoclinic
_space_group_IT_number 14
_space_group_name_Hall '-P 2ybc'
_space_group_name_H-M_alt 'P 1 21/c 1'
_atom_sites_solution_hydrogens geom
_atom_sites_solution_primary dual
_audit_creation_date 2019-10-30
_audit_creation_method
;
Olex2 1.2
(compiled 2018.05.29 svn.r3508 for OlexSys, GUI svn.r5506)
;
_audit_update_record
;
2021-03-17 deposited with the CCDC.	2022-08-12 downloaded from the CCDC.
;
_cell_angle_alpha 90
_cell_angle_beta 108.694(3)
_cell_angle_gamma 90
_cell_formula_units_Z 2
_cell_length_a 17.3779(9)
_cell_length_b 5.2454(3)
_cell_length_c 19.4069(10)
_cell_measurement_reflns_used 3992
_cell_measurement_temperature 150(2)
_cell_measurement_theta_max 74.602
_cell_measurement_theta_min 4.811
_cell_volume 1675.69(16)
_computing_cell_refinement 'SAINT v8.37A (Bruker, 2015)'
_computing_data_reduction 'SAINT v8.37A (Bruker, 2015)'
_computing_molecular_graphics 'Olex2 (Dolomanov et al., 2009)'
_computing_publication_material 'Olex2 (Dolomanov et al., 2009)'
_computing_structure_refinement 'ShelXL (Sheldrick, 2015)'
_computing_structure_solution 'ShelXT (Sheldrick, 2015)'
_diffrn_ambient_temperature 150.0
_diffrn_measured_fraction_theta_full 0.977
_diffrn_measured_fraction_theta_max 0.979
_diffrn_measurement_device_type 'Bruker APEX-II CCD'
_diffrn_measurement_method '\f and \w scans'
_diffrn_radiation_type CuK\a
_diffrn_radiation_wavelength 1.54178
_diffrn_reflns_av_R_equivalents 0.0509
_diffrn_reflns_av_unetI/netI 0.0388
_diffrn_reflns_Laue_measured_fraction_full 0.977
_diffrn_reflns_Laue_measured_fraction_max 0.979
_diffrn_reflns_limit_h_max 21
_diffrn_reflns_limit_h_min -21
_diffrn_reflns_limit_k_max 6
_diffrn_reflns_limit_k_min -6
_diffrn_reflns_limit_l_max 22
_diffrn_reflns_limit_l_min -23
_diffrn_reflns_number 16415
_diffrn_reflns_point_group_measured_fraction_full 0.977
_diffrn_reflns_point_group_measured_fraction_max 0.979
_diffrn_reflns_theta_full 67.679
_diffrn_reflns_theta_max 72.122
_diffrn_reflns_theta_min 4.811
_diffrn_standards_number 0
_exptl_absorpt_coefficient_mu 0.590
_exptl_absorpt_correction_T_max 0.0872
_exptl_absorpt_correction_T_min 0.0100
_exptl_absorpt_correction_type multi-scan
_exptl_absorpt_process_details
'SADABS-2016/2 (Bruker,2016/2) was used for absorption correction. wR2(int) was 0.1653 before and 0.0694 after correction. The Ratio of minimum to maximum transmission is 0.1147. The \l/2 correction factor is Not present.'
_exptl_crystal_colour colourless
_exptl_crystal_colour_primary colourless
_exptl_crystal_density_diffrn 1.258
_exptl_crystal_description block
_exptl_crystal_F_000 680
_refine_diff_density_max 0.303
_refine_diff_density_min -0.194
_refine_diff_density_rms 0.064
_refine_ls_extinction_method none
_refine_ls_goodness_of_fit_ref 1.050
_refine_ls_hydrogen_treatment constr
_refine_ls_matrix_type full
_refine_ls_number_parameters 285
_refine_ls_number_reflns 3233
_refine_ls_number_restraints 90
_refine_ls_restrained_S_all 1.044
_refine_ls_R_factor_all 0.1080
_refine_ls_R_factor_gt 0.0837
_refine_ls_shift/su_max 0.000
_refine_ls_shift/su_mean 0.000
_refine_ls_structure_factor_coef Fsqd
_refine_ls_weighting_details 'w=1/[\s^2^(Fo^2^)+(0.1356P)^2^+0.3743P] where P=(Fo^2^+2Fc^2^)/3'
_refine_ls_weighting_scheme calc
_refine_ls_wR_factor_gt 0.2201
_refine_ls_wR_factor_ref 0.2462
_reflns_Friedel_coverage 0.000
_reflns_number_gt 2159
_reflns_number_total 3233
_reflns_threshold_expression 'I > 2\s(I)'
_cod_data_source_file d2sc00263a3.cif
_cod_data_source_block cu_1030_4_0m
_cod_database_code 1567465
_shelx_shelxl_version_number 2018/3
_shelx_space_group_comment
;
The symmetry employed for this shelxl refinement is uniquely defined
by the following loop, which should always be used as a source of
symmetry information in preference to the above space-group names.
They are only intended as comments.
;
_olex2_refinement_description
;
1. Fixed Uiso
 At 1.2 times of:
  All C(H) groups, All C(H,H) groups, All C(H,H,H,H) groups
 At 1.5 times of:
  All C(H,H,H) groups
2. Uiso/Uaniso restraints and constraints
Uanis(C22) \\sim Ueq: with sigma of 0.01 and sigma for terminal atoms of 0.02
3. Rigid body (RIGU) restrains
 C20, C15, C17, C16, C19, C18, C22, C21, C18A, C17A, C19A, C20A, C16A, C21A,
 C22A
 with sigma for 1-2 distances of 0.004 and sigma for 1-3 distances of 0.004
4. Others
 Sof(H15C)=Sof(H15D)=Sof(C18A)=Sof(H18C)=Sof(H18D)=Sof(C17A)=Sof(H17C)=
 Sof(H17D)=Sof(C19A)=Sof(H19C)=Sof(H19D)=Sof(C20A)=Sof(H20D)=Sof(H20E)=
 Sof(H20F)=Sof(C16A)=Sof(H16A)=Sof(C21A)=Sof(H21C)=Sof(H21D)=Sof(C22A)=
 Sof(H22D)=Sof(H22E)=Sof(H22F)=1-FVAR(1)
 Sof(C20)=Sof(H20A)=Sof(H20B)=Sof(H20C)=Sof(H15A)=Sof(H15B)=Sof(C17)=Sof(H17A)=
 Sof(H17B)=Sof(C16)=Sof(H16)=Sof(C19)=Sof(H19A)=Sof(H19B)=Sof(C18)=Sof(H18A)=
 Sof(H18B)=Sof(C22)=Sof(H22A)=Sof(H22B)=Sof(H22C)=Sof(C21)=Sof(H21A)=Sof(H21B)=
 FVAR(1)
5.a Ternary CH refined with riding coordinates:
 C16(H16), C16A(H16A)
5.b Secondary CH2 refined with riding coordinates:
 C15(H15A,H15B), C15(H15C,H15D), C17(H17A,H17B), C19(H19A,H19B), C18(H18A,
 H18B), C21(H21A,H21B), C18A(H18C,H18D), C17A(H17C,H17D), C19A(H19C,H19D),
 C21A(H21C,H21D)
5.c Aromatic/amide H refined with riding coordinates:
 C11(H11), C10(H10), C14(H14), C8(H8), C9(H9), C13(H13)
5.d Idealised Me refined as rotating group:
 C20(H20A,H20B,H20C), C22(H22A,H22B,H22C), C20A(H20D,H20E,H20F), C22A(H22D,
 H22E,H22F)
;
_olex2_submission_special_instructions 'No special instructions were received'

loop_
_space_group_symop_operation_xyz
'x, y, z'
'-x, y+1/2, -z+1/2'
'-x, -y, -z'
'x, -y-1/2, z-1/2'

loop_
_atom_site_label
_atom_site_type_symbol
_atom_site_fract_x
_atom_site_fract_y
_atom_site_fract_z
_atom_site_U_iso_or_equiv
_atom_site_adp_type
_atom_site_occupancy
_atom_site_site_symmetry_order
_atom_site_calc_flag
_atom_site_refinement_flags_posn
_atom_site_refinement_flags_adp
_atom_site_refinement_flags_occupancy
_atom_site_disorder_assembly
_atom_site_disorder_group
O1 O 0.71848(12) 0.2226(4) 0.58036(10) 0.0727(6) Uani 1 1 d . . . . .
N1 N 0.49541(13) 0.8341(4) 0.37603(10) 0.0583(5) Uani 1 1 d . . . . .
C20 C 0.8676(6) -0.159(2) 0.9187(4) 0.135(3) Uani 0.671(8) 1 d . U P A 1
H20A H 0.857284 -0.339028 0.905587 0.202 Uiso 0.671(8) 1 calc GR . P A 1
H20B H 0.842980 -0.114706 0.956040 0.202 Uiso 0.671(8) 1 calc GR . P A 1
H20C H 0.926364 -0.129265 0.937755 0.202 Uiso 0.671(8) 1 calc GR . P A 1
C12 C 0.52847(15) 0.9256(5) 0.52590(12) 0.0564(6) Uani 1 1 d . . . . .
C7 C 0.64880(15) 0.3326(5) 0.45515(13) 0.0604(6) Uani 1 1 d . . . . .
C1 C 0.66545(15) 0.3815(5) 0.53117(13) 0.0610(6) Uani 1 1 d . . . . .
C5 C 0.45730(15) 1.0203(5) 0.39840(12) 0.0571(6) Uani 1 1 d . . . . .
C11 C 0.57663(16) 0.4337(5) 0.32817(13) 0.0609(6) Uani 1 1 d . . . . .
H11 H 0.539203 0.536577 0.292611 0.073 Uiso 1 1 calc R . . . .
C6 C 0.59181(15) 0.4877(5) 0.40254(13) 0.0586(6) Uani 1 1 d . . . . .
C10 C 0.61448(16) 0.2374(6) 0.30625(14) 0.0641(7) Uani 1 1 d . . . . .
H10 H 0.603690 0.205624 0.255833 0.077 Uiso 1 1 calc R . . . .
C14 C 0.60054(15) 0.8186(5) 0.65301(13) 0.0606(6) Uani 1 1 d . . . . .
H14 H 0.611413 0.847316 0.703573 0.073 Uiso 1 1 calc R . . . .
C3 C 0.56891(14) 0.7292(5) 0.50261(12) 0.0564(6) Uani 1 1 d . . . . .
C2 C 0.62669(15) 0.5743(5) 0.55528(13) 0.0578(6) Uani 1 1 d . . . . .
C4 C 0.55036(15) 0.6891(5) 0.42680(12) 0.0575(6) Uani 1 1 d . . . . .
C8 C 0.68644(17) 0.1290(5) 0.43056(14) 0.0658(7) Uani 1 1 d . . . . .
H8 H 0.724158 0.023501 0.465036 0.079 Uiso 1 1 calc R . . . .
C9 C 0.66949(17) 0.0815(5) 0.35804(15) 0.0663(7) Uani 1 1 d . . . . .
H9 H 0.694956 -0.057347 0.342514 0.080 Uiso 1 1 calc R . . . .
C13 C 0.63949(15) 0.6292(5) 0.63143(13) 0.0597(6) Uani 1 1 d . . . . .
H13 H 0.676809 0.527267 0.667351 0.072 Uiso 1 1 calc R . . . .
C15 C 0.8006(2) 0.3052(9) 0.6043(2) 0.0999(12) Uani 1 1 d . U . . .
H15A H 0.805988 0.471962 0.629298 0.120 Uiso 0.671(8) 1 calc R . P A 1
H15B H 0.821879 0.320654 0.562873 0.120 Uiso 0.671(8) 1 calc R . P A 1
H15C H 0.799956 0.474423 0.626697 0.120 Uiso 0.329(8) 1 calc R . P A 2
H15D H 0.814434 0.336986 0.559373 0.120 Uiso 0.329(8) 1 calc R . P A 2
C17 C 0.8256(4) 0.1385(12) 0.7285(4) 0.0829(16) Uani 0.671(8) 1 d . U P A 1
H17A H 0.845728 0.309569 0.747328 0.100 Uiso 0.671(8) 1 calc R . P A 1
H17B H 0.765696 0.141759 0.715994 0.100 Uiso 0.671(8) 1 calc R . P A 1
C16 C 0.8457(5) 0.0967(18) 0.6570(4) 0.089(2) Uani 0.671(8) 1 d . U P A 1
H16 H 0.823716 -0.072800 0.636220 0.107 Uiso 0.671(8) 1 calc R . P A 1
C19 C 0.8329(7) -0.003(2) 0.8555(6) 0.109(3) Uani 0.671(8) 1 d . U P A 1
H19A H 0.845425 0.176794 0.869982 0.131 Uiso 0.671(8) 1 calc R . P A 1
H19B H 0.773128 -0.022550 0.840622 0.131 Uiso 0.671(8) 1 calc R . P A 1
C18 C 0.8585(5) -0.052(2) 0.7901(4) 0.106(2) Uani 0.671(8) 1 d . U P A 1
H18A H 0.840384 -0.224734 0.771451 0.127 Uiso 0.671(8) 1 calc R . P A 1
H18B H 0.918571 -0.049210 0.805148 0.127 Uiso 0.671(8) 1 calc R . P A 1
C22 C 0.9505(11) 0.001(4) 0.5976(10) 0.182(7) Uani 0.671(8) 1 d . U P A 1
H22A H 0.923633 -0.165002 0.584403 0.273 Uiso 0.671(8) 1 calc GR . P A 1
H22B H 1.009117 -0.019765 0.607678 0.273 Uiso 0.671(8) 1 calc GR . P A 1
H22C H 0.929085 0.120428 0.557212 0.273 Uiso 0.671(8) 1 calc GR . P A 1
C21 C 0.9340(4) 0.1047(17) 0.6661(4) 0.121(2) Uani 0.671(8) 1 d . U P A 1
H21A H 0.964167 0.001219 0.708923 0.145 Uiso 0.671(8) 1 calc R . P A 1
H21B H 0.953718 0.282608 0.675017 0.145 Uiso 0.671(8) 1 calc R . P A 1
C18A C 0.8559(12) 0.107(4) 0.7729(11) 0.110(4) Uani 0.329(8) 1 d . U P A 2
H18C H 0.821659 0.261519 0.765830 0.132 Uiso 0.329(8) 1 calc R . P A 2
H18D H 0.913118 0.160158 0.795573 0.132 Uiso 0.329(8) 1 calc R . P A 2
C17A C 0.8468(8) -0.007(3) 0.7010(8) 0.101(4) Uani 0.329(8) 1 d . U P A 2
H17C H 0.789769 -0.060956 0.678023 0.121 Uiso 0.329(8) 1 calc R . P A 2
H17D H 0.881710 -0.159849 0.707564 0.121 Uiso 0.329(8) 1 calc R . P A 2
C19A C 0.8316(19) -0.080(6) 0.8276(14) 0.131(8) Uani 0.329(8) 1 d . U P A 2
H19C H 0.771904 -0.102368 0.812999 0.157 Uiso 0.329(8) 1 calc R . P A 2
H19D H 0.857175 -0.249796 0.829000 0.157 Uiso 0.329(8) 1 calc R . P A 2
C20A C 0.8642(16) 0.054(5) 0.9027(12) 0.163(10) Uani 0.329(8) 1 d . U P A 2
H20D H 0.922032 0.014519 0.925012 0.245 Uiso 0.329(8) 1 calc GR . P A 2
H20E H 0.834067 -0.006815 0.934402 0.245 Uiso 0.329(8) 1 calc GR . P A 2
H20F H 0.857170 0.238585 0.896127 0.245 Uiso 0.329(8) 1 calc GR . P A 2
C16A C 0.8694(11) 0.176(4) 0.6522(12) 0.104(5) Uani 0.329(8) 1 d . U P A 2
H16A H 0.915638 0.290866 0.677767 0.125 Uiso 0.329(8) 1 calc R . P A 2
C21A C 0.8878(10) -0.014(3) 0.5904(10) 0.124(5) Uani 0.329(8) 1 d . U P A 2
H21C H 0.844805 -0.145840 0.576945 0.149 Uiso 0.329(8) 1 calc R . P A 2
H21D H 0.881869 0.089389 0.546307 0.149 Uiso 0.329(8) 1 calc R . P A 2
C22A C 0.9609(16) -0.135(7) 0.6081(16) 0.152(10) Uani 0.329(8) 1 d . U P A 2
H22D H 1.003608 -0.011570 0.609355 0.228 Uiso 0.329(8) 1 calc GR . P A 2
H22E H 0.959057 -0.266528 0.571604 0.228 Uiso 0.329(8) 1 calc GR . P A 2
H22F H 0.972734 -0.215372 0.655992 0.228 Uiso 0.329(8) 1 calc GR . P A 2

loop_
_atom_site_aniso_label
_atom_site_aniso_U_11
_atom_site_aniso_U_22
_atom_site_aniso_U_33
_atom_site_aniso_U_23
_atom_site_aniso_U_13
_atom_site_aniso_U_12
O1 0.0828(12) 0.0701(12) 0.0596(10) 0.0025(9) 0.0148(9) 0.0066(9)
N1 0.0667(12) 0.0599(12) 0.0475(10) 0.0001(9) 0.0174(9) -0.0036(10)
C20 0.142(6) 0.161(8) 0.101(5) 0.017(5) 0.039(4) 0.006(6)
C12 0.0610(13) 0.0593(14) 0.0478(12) 0.0020(10) 0.0159(10) -0.0068(11)
C7 0.0648(14) 0.0617(15) 0.0542(13) 0.0031(11) 0.0185(11) -0.0049(11)
C1 0.0663(14) 0.0605(14) 0.0542(13) 0.0056(11) 0.0164(11) -0.0034(11)
C5 0.0628(13) 0.0593(14) 0.0483(12) 0.0010(11) 0.0167(10) -0.0070(11)
C11 0.0666(14) 0.0658(16) 0.0503(12) 0.0035(11) 0.0186(11) -0.0038(11)
C6 0.0647(14) 0.0585(14) 0.0526(13) 0.0022(11) 0.0189(11) -0.0069(11)
C10 0.0719(15) 0.0692(16) 0.0519(13) -0.0022(11) 0.0210(11) -0.0048(12)
C14 0.0686(14) 0.0653(15) 0.0457(12) 0.0023(10) 0.0154(10) -0.0061(11)
C3 0.0615(13) 0.0570(14) 0.0506(12) 0.0018(10) 0.0176(10) -0.0058(11)
C2 0.0621(13) 0.0574(14) 0.0516(12) 0.0023(10) 0.0152(10) -0.0055(11)
C4 0.0614(13) 0.0620(14) 0.0485(12) 0.0038(10) 0.0169(10) -0.0063(11)
C8 0.0712(15) 0.0646(16) 0.0588(14) 0.0043(12) 0.0171(12) 0.0012(12)
C9 0.0731(16) 0.0643(16) 0.0640(15) -0.0036(12) 0.0257(12) -0.0009(12)
C13 0.0631(13) 0.0633(14) 0.0494(12) 0.0049(11) 0.0135(10) -0.0013(11)
C15 0.0753(19) 0.132(3) 0.092(2) 0.031(2) 0.0266(17) 0.016(2)
C17 0.083(3) 0.078(3) 0.074(3) 0.002(3) 0.005(3) 0.010(3)
C16 0.085(5) 0.086(5) 0.079(3) 0.004(3) 0.000(3) 0.000(3)
C19 0.098(5) 0.132(7) 0.088(5) -0.005(5) 0.016(5) 0.013(4)
C18 0.107(5) 0.114(6) 0.086(4) 0.019(4) 0.018(3) 0.030(5)
C22 0.135(9) 0.230(15) 0.194(12) -0.021(10) 0.072(9) 0.048(9)
C21 0.092(4) 0.152(6) 0.108(4) 0.013(4) 0.016(3) 0.018(4)
C18A 0.106(10) 0.109(11) 0.110(9) 0.003(9) 0.029(9) -0.001(10)
C17A 0.088(7) 0.102(9) 0.101(8) 0.015(7) 0.015(6) 0.014(6)
C19A 0.132(14) 0.146(19) 0.115(14) 0.020(11) 0.041(13) -0.009(14)
C20A 0.20(2) 0.19(2) 0.099(10) 0.023(12) 0.043(12) 0.091(18)
C16A 0.075(9) 0.087(11) 0.134(9) 0.020(7) 0.010(7) -0.006(7)
C21A 0.094(8) 0.110(10) 0.155(12) 0.001(8) 0.021(8) 0.011(7)
C22A 0.090(10) 0.23(3) 0.119(12) 0.003(16) 0.014(8) 0.027(13)

loop_
_atom_type_symbol
_atom_type_description
_atom_type_scat_dispersion_real
_atom_type_scat_dispersion_imag
_atom_type_scat_source
C C 0.0181 0.0091 'International Tables Vol C Tables 4.2.6.8 and 6.1.1.4'
H H 0.0000 0.0000 'International Tables Vol C Tables 4.2.6.8 and 6.1.1.4'
N N 0.0311 0.0180 'International Tables Vol C Tables 4.2.6.8 and 6.1.1.4'
O O 0.0492 0.0322 'International Tables Vol C Tables 4.2.6.8 and 6.1.1.4'

loop_
_geom_angle_atom_site_label_1
_geom_angle_atom_site_label_2
_geom_angle_atom_site_label_3
_geom_angle
_geom_angle_site_symmetry_1
_geom_angle_site_symmetry_3
_geom_angle_publ_flag
C1 O1 C15 115.0(2) . . ?
C5 N1 C4 118.8(2) . . ?
H20A C20 H20B 109.5 . . ?
H20A C20 H20C 109.5 . . ?
H20B C20 H20C 109.5 . . ?
C19 C20 H20A 109.5 . . ?
C19 C20 H20B 109.5 . . ?
C19 C20 H20C 109.5 . . ?
C12 C12 C5 118.3(3) 3_676 3_676 ?
C12 C12 C3 119.4(3) 3_676 . ?
C3 C12 C5 122.3(2) . 3_676 ?
C6 C7 C1 119.9(2) . . ?
C8 C7 C1 121.4(2) . . ?
C8 C7 C6 118.7(2) . . ?
O1 C1 C7 118.4(2) . . ?
O1 C1 C2 120.1(2) . . ?
C2 C1 C7 121.5(2) . . ?
N1 C5 C12 122.6(2) . 3_676 ?
N1 C5 C14 121.0(2) . 3_676 ?
C12 C5 C14 116.4(2) 3_676 3_676 ?
C6 C11 H11 119.3 . . ?
C10 C11 H11 119.3 . . ?
C10 C11 C6 121.4(2) . . ?
C7 C6 C4 119.3(2) . . ?
C11 C6 C7 118.5(2) . . ?
C11 C6 C4 122.2(2) . . ?
C11 C10 H10 119.9 . . ?
C11 C10 C9 120.2(2) . . ?
C9 C10 H10 119.9 . . ?
C5 C14 H14 119.1 3_676 . ?
C13 C14 C5 121.8(2) . 3_676 ?
C13 C14 H14 119.1 . . ?
C12 C3 C2 119.7(2) . . ?
C12 C3 C4 118.2(2) . . ?
C4 C3 C2 122.0(2) . . ?
C1 C2 C3 118.7(2) . . ?
C1 C2 C13 124.0(2) . . ?
C3 C2 C13 117.2(2) . . ?
N1 C4 C6 118.7(2) . . ?
N1 C4 C3 122.8(2) . . ?
C3 C4 C6 118.5(2) . . ?
C7 C8 H8 119.5 . . ?
C9 C8 C7 121.1(3) . . ?
C9 C8 H8 119.5 . . ?
C10 C9 H9 119.9 . . ?
C8 C9 C10 120.2(3) . . ?
C8 C9 H9 119.9 . . ?
C14 C13 C2 122.4(2) . . ?
C14 C13 H13 118.8 . . ?
C2 C13 H13 118.8 . . ?
O1 C15 H15A 110.9 . . ?
O1 C15 H15B 110.9 . . ?
O1 C15 H15C 105.4 . . ?
O1 C15 H15D 105.4 . . ?
O1 C15 C16 104.3(4) . . ?
O1 C15 C16A 127.7(7) . . ?
H15A C15 H15B 108.9 . . ?
H15C C15 H15D 106.0 . . ?
C16 C15 H15A 110.9 . . ?
C16 C15 H15B 110.9 . . ?
C16A C15 H15C 105.4 . . ?
C16A C15 H15D 105.4 . . ?
H17A C17 H17B 107.1 . . ?
C16 C17 H17A 107.7 . . ?
C16 C17 H17B 107.7 . . ?
C18 C17 H17A 107.7 . . ?
C18 C17 H17B 107.7 . . ?
C18 C17 C16 118.3(7) . . ?
C15 C16 C17 106.4(6) . . ?
C15 C16 H16 108.6 . . ?
C17 C16 H16 108.6 . . ?
C21 C16 C15 110.3(7) . . ?
C21 C16 C17 114.1(6) . . ?
C21 C16 H16 108.6 . . ?
C20 C19 H19A 107.8 . . ?
C20 C19 H19B 107.8 . . ?
C20 C19 C18 118.1(10) . . ?
H19A C19 H19B 107.1 . . ?
C18 C19 H19A 107.8 . . ?
C18 C19 H19B 107.8 . . ?
C17 C18 H18A 108.6 . . ?
C17 C18 H18B 108.6 . . ?
C19 C18 C17 114.6(8) . . ?
C19 C18 H18A 108.6 . . ?
C19 C18 H18B 108.6 . . ?
H18A C18 H18B 107.6 . . ?
H22A C22 H22B 109.5 . . ?
H22A C22 H22C 109.5 . . ?
H22B C22 H22C 109.5 . . ?
C21 C22 H22A 109.5 . . ?
C21 C22 H22B 109.5 . . ?
C21 C22 H22C 109.5 . . ?
C16 C21 C22 110.8(10) . . ?
C16 C21 H21A 109.5 . . ?
C16 C21 H21B 109.5 . . ?
C22 C21 H21A 109.5 . . ?
C22 C21 H21B 109.5 . . ?
H21A C21 H21B 108.1 . . ?
H18C C18A H18D 107.6 . . ?
C17A C18A H18C 108.7 . . ?
C17A C18A H18D 108.7 . . ?
C17A C18A C19A 114.2(19) . . ?
C19A C18A H18C 108.7 . . ?
C19A C18A H18D 108.7 . . ?
C18A C17A H17C 109.2 . . ?
C18A C17A H17D 109.2 . . ?
C18A C17A C16A 111.9(18) . . ?
H17C C17A H17D 107.9 . . ?
C16A C17A H17C 109.2 . . ?
C16A C17A H17D 109.2 . . ?
C18A C19A H19C 110.9 . . ?
C18A C19A H19D 110.9 . . ?
H19C C19A H19D 108.9 . . ?
C20A C19A C18A 104(2) . . ?
C20A C19A H19C 110.9 . . ?
C20A C19A H19D 110.9 . . ?
C19A C20A H20D 109.5 . . ?
C19A C20A H20E 109.5 . . ?
C19A C20A H20F 109.5 . . ?
H20D C20A H20E 109.5 . . ?
H20D C20A H20F 109.5 . . ?
H20E C20A H20F 109.5 . . ?
C15 C16A C17A 112.6(13) . . ?
C15 C16A H16A 114.1 . . ?
C15 C16A C21A 97.4(14) . . ?
C17A C16A H16A 114.1 . . ?
C17A C16A C21A 103.0(16) . . ?
C21A C16A H16A 114.1 . . ?
C16A C21A H21C 107.7 . . ?
C16A C21A H21D 107.7 . . ?
H21C C21A H21D 107.1 . . ?
C22A C21A C16A 118.4(18) . . ?
C22A C21A H21C 107.7 . . ?
C22A C21A H21D 107.7 . . ?
C21A C22A H22D 109.5 . . ?
C21A C22A H22E 109.5 . . ?
C21A C22A H22F 109.5 . . ?
H22D C22A H22E 109.5 . . ?
H22D C22A H22F 109.5 . . ?
H22E C22A H22F 109.5 . . ?

loop_
_geom_bond_atom_site_label_1
_geom_bond_atom_site_label_2
_geom_bond_distance
_geom_bond_site_symmetry_2
_geom_bond_publ_flag
O1 C1 1.375(3) . ?
O1 C15 1.420(4) . ?
N1 C5 1.328(3) . ?
N1 C4 1.363(3) . ?
C20 H20A 0.9800 . ?
C20 H20B 0.9800 . ?
C20 H20C 0.9800 . ?
C20 C19 1.436(13) . ?
C12 C12 1.401(5) 3_676 ?
C12 C5 1.438(3) 3_676 ?
C12 C3 1.401(4) . ?
C7 C1 1.433(3) . ?
C7 C6 1.427(4) . ?
C7 C8 1.413(4) . ?
C1 C2 1.377(4) . ?
C5 C14 1.441(4) 3_676 ?
C11 H11 0.9500 . ?
C11 C6 1.410(3) . ?
C11 C10 1.362(4) . ?
C6 C4 1.440(4) . ?
C10 H10 0.9500 . ?
C10 C9 1.406(4) . ?
C14 H14 0.9500 . ?
C14 C13 1.343(4) . ?
C3 C2 1.433(3) . ?
C3 C4 1.417(3) . ?
C2 C13 1.451(3) . ?
C8 H8 0.9500 . ?
C8 C9 1.365(4) . ?
C9 H9 0.9500 . ?
C13 H13 0.9500 . ?
C15 H15A 0.9900 . ?
C15 H15B 0.9900 . ?
C15 H15C 0.9900 . ?
C15 H15D 0.9900 . ?
C15 C16 1.530(10) . ?
C15 C16A 1.43(2) . ?
C17 H17A 0.9900 . ?
C17 H17B 0.9900 . ?
C17 C16 1.551(11) . ?
C17 C18 1.521(10) . ?
C16 H16 1.0000 . ?
C16 C21 1.488(11) . ?
C19 H19A 0.9900 . ?
C19 H19B 0.9900 . ?
C19 C18 1.495(13) . ?
C18 H18A 0.9900 . ?
C18 H18B 0.9900 . ?
C22 H22A 0.9800 . ?
C22 H22B 0.9800 . ?
C22 H22C 0.9800 . ?
C22 C21 1.548(17) . ?
C21 H21A 0.9900 . ?
C21 H21B 0.9900 . ?
C18A H18C 0.9900 . ?
C18A H18D 0.9900 . ?
C18A C17A 1.48(2) . ?
C18A C19A 1.60(3) . ?
C17A H17C 0.9900 . ?
C17A H17D 0.9900 . ?
C17A C16A 1.48(2) . ?
C19A H19C 0.9900 . ?
C19A H19D 0.9900 . ?
C19A C20A 1.55(3) . ?
C20A H20D 0.9800 . ?
C20A H20E 0.9800 . ?
C20A H20F 0.9800 . ?
C16A H16A 1.0000 . ?
C16A C21A 1.67(3) . ?
C21A H21C 0.9900 . ?
C21A H21D 0.9900 . ?
C21A C22A 1.36(3) . ?
C22A H22D 0.9800 . ?
C22A H22E 0.9800 . ?
C22A H22F 0.9800 . ?

loop_
_geom_torsion_atom_site_label_1
_geom_torsion_atom_site_label_2
_geom_torsion_atom_site_label_3
_geom_torsion_atom_site_label_4
_geom_torsion
_geom_torsion_site_symmetry_1
_geom_torsion_site_symmetry_2
_geom_torsion_site_symmetry_3
_geom_torsion_site_symmetry_4
_geom_torsion_publ_flag
O1 C1 C2 C3 -177.1(2) . . . . ?
O1 C1 C2 C13 1.7(4) . . . . ?
O1 C15 C16 C17 -76.0(6) . . . . ?
O1 C15 C16 C21 159.7(6) . . . . ?
O1 C15 C16A C17A -24(2) . . . . ?
O1 C15 C16A C21A 83.3(13) . . . . ?
C20 C19 C18 C17 -174.0(9) . . . . ?
C12 C12 C3 C2 -179.4(3) 3_676 . . . ?
C12 C12 C3 C4 0.1(4) 3_676 . . . ?
C12 C3 C2 C1 179.7(2) . . . . ?
C12 C3 C2 C13 0.8(3) . . . . ?
C12 C3 C4 N1 0.4(4) . . . . ?
C12 C3 C4 C6 179.9(2) . . . . ?
C7 C1 C2 C3 -0.4(4) . . . . ?
C7 C1 C2 C13 178.4(2) . . . . ?
C7 C6 C4 N1 -179.3(2) . . . . ?
C7 C6 C4 C3 1.1(3) . . . . ?
C7 C8 C9 C10 0.7(4) . . . . ?
C1 O1 C15 C16 -179.5(4) . . . . ?
C1 O1 C15 C16A -176.9(13) . . . . ?
C1 C7 C6 C11 -179.8(2) . . . . ?
C1 C7 C6 C4 -1.3(4) . . . . ?
C1 C7 C8 C9 179.1(2) . . . . ?
C1 C2 C13 C14 -179.9(2) . . . . ?
C5 N1 C4 C6 -179.8(2) . . . . ?
C5 N1 C4 C3 -0.3(4) . . . . ?
C5 C12 C3 C2 0.1(4) 3_676 . . . ?
C5 C12 C3 C4 179.5(2) 3_676 . . . ?
C5 C14 C13 C2 0.4(4) 3_676 . . . ?
C11 C6 C4 N1 -0.8(4) . . . . ?
C11 C6 C4 C3 179.6(2) . . . . ?
C11 C10 C9 C8 -1.2(4) . . . . ?
C6 C7 C1 O1 177.7(2) . . . . ?
C6 C7 C1 C2 0.9(4) . . . . ?
C6 C7 C8 C9 0.5(4) . . . . ?
C6 C11 C10 C9 0.6(4) . . . . ?
C10 C11 C6 C7 0.6(4) . . . . ?
C10 C11 C6 C4 -177.9(2) . . . . ?
C3 C2 C13 C14 -1.1(4) . . . . ?
C2 C3 C4 N1 179.8(2) . . . . ?
C2 C3 C4 C6 -0.6(4) . . . . ?
C4 N1 C5 C12 -0.2(4) . . . 3_676 ?
C4 N1 C5 C14 179.2(2) . . . 3_676 ?
C4 C3 C2 C1 0.3(4) . . . . ?
C4 C3 C2 C13 -178.7(2) . . . . ?
C8 C7 C1 O1 -0.9(4) . . . . ?
C8 C7 C1 C2 -177.7(2) . . . . ?
C8 C7 C6 C11 -1.1(4) . . . . ?
C8 C7 C6 C4 177.4(2) . . . . ?
C15 O1 C1 C7 92.9(3) . . . . ?
C15 O1 C1 C2 -90.2(3) . . . . ?
C15 C16 C21 C22 -73.5(11) . . . . ?
C15 C16A C21A C22A 165(2) . . . . ?
C17 C16 C21 C22 166.8(10) . . . . ?
C16 C17 C18 C19 -177.3(8) . . . . ?
C18 C17 C16 C15 176.6(6) . . . . ?
C18 C17 C16 C21 -61.5(10) . . . . ?
C18A C17A C16A C15 -96.3(17) . . . . ?
C18A C17A C16A C21A 159.9(14) . . . . ?
C17A C18A C19A C20A 167.5(17) . . . . ?
C17A C16A C21A C22A -80(3) . . . . ?
C19A C18A C17A C16A 179.4(18) . . . . ?
